data_1565769
loop_
_publ_author_name
'Niknam, Fatemeh'
'Hamidizadeh, Peyman'
'Nabavizadeh, S. Masoud'
'Niroomand Hosseini, Fatemeh'
'Hoseini, S. Jafar'
'Ford, Peter C.'
'Abu-Omar, Mahdi M.'

_publ_section_title
;
 Synthesis, structural characterization, and luminescence properties of
 mono- and di-nuclear platinum(II) complexes containing
 2-(2-pyridyl)-benzimidazole
;
_journal_name_full 'Inorganica Chimica Acta'
_journal_page_first 119133
_journal_paper_doi 10.1016/j.ica.2019.119133
_journal_volume 498
_journal_year 2019
_chemical_formula_sum 'C52 H42 N6 P2 Pt2'
_chemical_formula_weight 1203.03
_space_group_crystal_system monoclinic
_space_group_IT_number 14
_space_group_name_Hall '-P 2yn'
_space_group_name_H-M_alt 'P 1 21/n 1'
_atom_sites_solution_hydrogens geom
_audit_creation_method SHELXL-2014/7
_cell_angle_alpha 90
_cell_angle_beta 97.94(3)
_cell_angle_gamma 90
_cell_formula_units_Z 2
_cell_length_a 8.275(5)
_cell_length_b 25.122(14)
_cell_length_c 10.608(8)
_cell_measurement_reflns_used 2240
_cell_measurement_temperature 100(2)
_cell_measurement_theta_max 25.2
_cell_measurement_theta_min 2.5
_cell_volume 2184(2)
_computing_structure_refinement 'SHELXL-2014/7 (Sheldrick, 2014)'
_diffrn_ambient_temperature 100(2)
_diffrn_measured_fraction_theta_full 0.989
_diffrn_measured_fraction_theta_max 0.975
_diffrn_measurement_device_type 'Bruker Kappa Apex II'
_diffrn_radiation_type MoK\a
_diffrn_radiation_wavelength 0.71073
_diffrn_reflns_av_R_equivalents 0.0490
_diffrn_reflns_av_unetI/netI 0.0722
_diffrn_reflns_Laue_measured_fraction_full 0.989
_diffrn_reflns_Laue_measured_fraction_max 0.975
_diffrn_reflns_limit_h_max 10
_diffrn_reflns_limit_h_min -8
_diffrn_reflns_limit_k_max 30
_diffrn_reflns_limit_k_min -30
_diffrn_reflns_limit_l_max 13
_diffrn_reflns_limit_l_min -12
_diffrn_reflns_number 9894
_diffrn_reflns_point_group_measured_fraction_full 0.989
_diffrn_reflns_point_group_measured_fraction_max 0.975
_diffrn_reflns_theta_full 25.242
_diffrn_reflns_theta_max 27.049
_diffrn_reflns_theta_min 1.621
_exptl_absorpt_coefficient_mu 6.516
_exptl_absorpt_correction_T_max 0.7455
_exptl_absorpt_correction_T_min 0.5174
_exptl_absorpt_correction_type multi-scan
_exptl_absorpt_process_details sadabs
_exptl_crystal_colour colorless
_exptl_crystal_density_diffrn 1.829
_exptl_crystal_description needle
_exptl_crystal_F_000 1164
_exptl_crystal_size_max 0.2
_exptl_crystal_size_mid 0.05
_exptl_crystal_size_min 0.05
_refine_diff_density_max 2.850
_refine_diff_density_min -1.973
_refine_diff_density_rms 0.212
_refine_ls_extinction_coef .
_refine_ls_extinction_method none
_refine_ls_goodness_of_fit_ref 1.019
_refine_ls_hydrogen_treatment constr
_refine_ls_matrix_type full
_refine_ls_number_parameters 281
_refine_ls_number_reflns 4680
_refine_ls_number_restraints 0
_refine_ls_restrained_S_all 1.019
_refine_ls_R_factor_all 0.0653
_refine_ls_R_factor_gt 0.0418
_refine_ls_shift/su_max 0.000
_refine_ls_shift/su_mean 0.000
_refine_ls_structure_factor_coef Fsqd
_refine_ls_weighting_details 'w=1/[\s^2^(Fo^2^)+(0.0379P)^2^+2.9253P] where P=(Fo^2^+2Fc^2^)/3'
_refine_ls_weighting_scheme calc
_refine_ls_wR_factor_gt 0.0843
_refine_ls_wR_factor_ref 0.0931
_reflns_Friedel_coverage 0.000
_reflns_Friedel_fraction_full .
_reflns_Friedel_fraction_max .
_reflns_number_gt 3547
_reflns_number_total 4680
_reflns_threshold_expression 'I > 2\s(I)'
_cod_data_source_file ICA-2019-498-118133.cif
_cod_data_source_block 09052018_0m
_cod_original_sg_symbol_H-M 'P 21/n'
_cod_database_code 1565769
_shelx_shelxl_version_number 2014/7
_shelx_space_group_comment
;
The symmetry employed for this shelxl refinement is uniquely defined
by the following loop, which should always be used as a source of
symmetry information in preference to the above space-group names.
They are only intended as comments.
;

loop_
_space_group_symop_operation_xyz
'x, y, z'
'-x+1/2, y+1/2, -z+1/2'
'-x, -y, -z'
'x-1/2, -y-1/2, z-1/2'

loop_
_atom_site_label
_atom_site_type_symbol
_atom_site_fract_x
_atom_site_fract_y
_atom_site_fract_z
_atom_site_U_iso_or_equiv
_atom_site_adp_type
_atom_site_occupancy
_atom_site_site_symmetry_order
_atom_site_calc_flag
_atom_site_refinement_flags_posn
_atom_site_refinement_flags_adp
_atom_site_refinement_flags_occupancy
_atom_site_disorder_assembly
_atom_site_disorder_group
C1 C 0.0796(8) 0.1720(3) -0.2637(6) 0.0128(14) Uani 1 1 d . . . . .
C2 C -0.1118(8) 0.1890(3) -0.1481(7) 0.0166(15) Uani 1 1 d . . . . .
C3 C -0.2203(9) 0.1947(3) -0.0585(7) 0.0197(16) Uani 1 1 d . . . . .
H3 H -0.1946 0.1811 0.0256 0.024 Uiso 1 1 calc R U . . .
C4 C -0.3662(9) 0.2207(3) -0.0970(7) 0.0212(16) Uani 1 1 d . . . . .
H4 H -0.4420 0.2249 -0.0382 0.025 Uiso 1 1 calc R U . . .
C5 C -0.4050(9) 0.2409(3) -0.2198(8) 0.0234(17) Uani 1 1 d . . . . .
H5 H -0.5056 0.2591 -0.2419 0.028 Uiso 1 1 calc R U . . .
C6 C -0.3017(10) 0.2352(3) -0.3094(8) 0.0244(18) Uani 1 1 d . . . . .
H6 H -0.3300 0.2488 -0.3931 0.029 Uiso 1 1 calc R U . . .
C7 C -0.1522(9) 0.2087(3) -0.2739(7) 0.0172(15) Uani 1 1 d . . . . .
C8 C 0.2340(8) 0.1507(3) -0.2919(6) 0.0148(14) Uani 1 1 d . . . . .
C9 C 0.4703(9) 0.1048(3) -0.2112(7) 0.0177(16) Uani 1 1 d . . . . .
H9 H 0.5339 0.0867 -0.1429 0.021 Uiso 1 1 calc R U . . .
C10 C 0.5328(10) 0.1108(3) -0.3250(7) 0.0218(17) Uani 1 1 d . . . . .
H10 H 0.6380 0.0973 -0.3336 0.026 Uiso 1 1 calc R U . . .
C11 C 0.4395(9) 0.1370(3) -0.4280(7) 0.0221(16) Uani 1 1 d . . . . .
H11 H 0.4784 0.1403 -0.5078 0.027 Uiso 1 1 calc R U . . .
C12 C 0.2881(9) 0.1579(3) -0.4092(7) 0.0186(16) Uani 1 1 d . . . . .
H12 H 0.2232 0.1767 -0.4755 0.022 Uiso 1 1 calc R U . . .
C13 C 0.0767(9) 0.1287(3) 0.1249(7) 0.0234(17) Uani 1 1 d . . . . .
H13A H 0.0266 0.1641 0.1227 0.035 Uiso 1 1 calc R U . . .
H13B H 0.1494 0.1242 0.2054 0.035 Uiso 1 1 calc R U . . .
H13C H -0.0088 0.1014 0.1181 0.035 Uiso 1 1 calc R U . . .
C14 C 0.4728(9) 0.0189(3) 0.0260(7) 0.0164(15) Uani 1 1 d . . . . .
C15 C 0.5454(8) 0.1031(3) 0.1982(6) 0.0117(14) Uani 1 1 d . . . . .
C16 C 0.6849(9) 0.0766(3) 0.2519(7) 0.0205(16) Uani 1 1 d . . . . .
H16 H 0.6967 0.0398 0.2345 0.025 Uiso 1 1 calc R U . . .
C17 C 0.8072(9) 0.1026(3) 0.3303(7) 0.0244(18) Uani 1 1 d . . . . .
H17 H 0.9026 0.0838 0.3649 0.029 Uiso 1 1 calc R U . . .
C18 C 0.7912(9) 0.1559(3) 0.3584(7) 0.0238(17) Uani 1 1 d . . . . .
H18 H 0.8739 0.1737 0.4140 0.029 Uiso 1 1 calc R U . . .
C19 C 0.6535(9) 0.1832(3) 0.3048(7) 0.0206(16) Uani 1 1 d . . . . .
H19 H 0.6428 0.2200 0.3232 0.025 Uiso 1 1 calc R U . . .
C20 C 0.5310(9) 0.1579(3) 0.2249(7) 0.0187(16) Uani 1 1 d . . . . .
H20 H 0.4376 0.1773 0.1881 0.022 Uiso 1 1 calc R U . . .
C21 C 0.2790(8) 0.0298(3) 0.2136(7) 0.0136(14) Uani 1 1 d . . . . .
C22 C 0.3176(9) 0.0333(3) 0.3447(7) 0.0205(16) Uani 1 1 d . . . . .
H22 H 0.4045 0.0557 0.3806 0.025 Uiso 1 1 calc R U . . .
C23 C 0.2297(10) 0.0042(3) 0.4246(7) 0.0224(17) Uani 1 1 d . . . . .
H23 H 0.2561 0.0069 0.5144 0.027 Uiso 1 1 calc R U . . .
C24 C 0.1043(9) -0.0287(3) 0.3723(8) 0.0241(18) Uani 1 1 d . . . . .
H24 H 0.0427 -0.0480 0.4262 0.029 Uiso 1 1 calc R U . . .
C25 C 0.0674(9) -0.0336(3) 0.2397(8) 0.0226(17) Uani 1 1 d . . . . .
H25 H -0.0167 -0.0571 0.2038 0.027 Uiso 1 1 calc R U . . .
C26 C 0.1534(9) -0.0045(3) 0.1618(7) 0.0199(16) Uani 1 1 d . . . . .
H26 H 0.1275 -0.0076 0.0720 0.024 Uiso 1 1 calc R U . . .
N1 N 0.0408(7) 0.1655(2) -0.1433(5) 0.0120(12) Uani 1 1 d . . . . .
N2 N -0.0287(7) 0.1971(2) -0.3467(5) 0.0163(13) Uani 1 1 d . . . . .
N3 N 0.3218(7) 0.1238(2) -0.1936(5) 0.0141(12) Uani 1 1 d . . . . .
P1 P 0.3768(2) 0.07059(7) 0.10257(16) 0.0127(4) Uani 1 1 d . . . . .
Pt1 Pt 0.20840(3) 0.12112(2) -0.02406(2) 0.01247(9) Uani 1 1 d . . . . .

loop_
_atom_site_aniso_label
_atom_site_aniso_U_11
_atom_site_aniso_U_22
_atom_site_aniso_U_33
_atom_site_aniso_U_23
_atom_site_aniso_U_13
_atom_site_aniso_U_12
C1 0.018(3) 0.012(3) 0.009(3) -0.002(3) 0.003(3) -0.002(3)
C2 0.017(4) 0.009(3) 0.025(4) -0.004(3) 0.006(3) -0.001(3)
C3 0.024(4) 0.016(4) 0.019(4) 0.001(3) 0.001(3) 0.001(3)
C4 0.023(4) 0.019(4) 0.022(4) 0.002(3) 0.008(3) 0.003(3)
C5 0.018(4) 0.018(4) 0.033(5) -0.002(3) 0.002(3) -0.001(3)
C6 0.032(4) 0.012(4) 0.026(4) 0.004(3) -0.007(4) 0.003(3)
C7 0.019(4) 0.012(4) 0.019(4) 0.002(3) -0.001(3) -0.003(3)
C8 0.019(3) 0.012(4) 0.014(3) 0.001(3) 0.005(3) -0.004(3)
C9 0.018(4) 0.007(3) 0.027(4) 0.007(3) 0.002(3) -0.001(3)
C10 0.026(4) 0.015(4) 0.028(4) 0.002(3) 0.013(3) 0.006(3)
C11 0.032(4) 0.018(4) 0.019(4) -0.001(3) 0.011(3) -0.002(3)
C12 0.026(4) 0.017(4) 0.012(4) 0.000(3) 0.001(3) 0.000(3)
C13 0.030(4) 0.023(4) 0.020(4) 0.000(3) 0.012(3) 0.010(3)
C14 0.021(4) 0.013(4) 0.017(4) 0.004(3) 0.006(3) 0.001(3)
C15 0.012(3) 0.017(3) 0.006(3) 0.006(3) 0.000(3) -0.006(3)
C16 0.018(4) 0.028(4) 0.015(4) 0.004(3) 0.002(3) -0.001(3)
C17 0.016(4) 0.036(5) 0.021(4) 0.011(3) 0.003(3) 0.003(3)
C18 0.022(4) 0.029(5) 0.020(4) 0.005(3) 0.001(3) -0.013(3)
C19 0.030(4) 0.014(4) 0.018(4) -0.002(3) 0.006(3) -0.008(3)
C20 0.025(4) 0.008(4) 0.024(4) 0.004(3) 0.008(3) -0.004(3)
C21 0.016(3) 0.009(3) 0.018(4) 0.002(3) 0.008(3) -0.002(3)
C22 0.028(4) 0.017(4) 0.015(4) -0.003(3) -0.003(3) -0.001(3)
C23 0.036(5) 0.020(4) 0.013(4) -0.001(3) 0.009(3) -0.002(3)
C24 0.025(4) 0.019(4) 0.030(4) 0.008(3) 0.010(4) -0.001(3)
C25 0.020(4) 0.014(4) 0.032(4) -0.003(3) -0.003(3) -0.005(3)
C26 0.030(4) 0.014(4) 0.013(4) -0.002(3) -0.003(3) -0.003(3)
N1 0.013(3) 0.012(3) 0.010(3) 0.002(2) 0.000(2) 0.002(2)
N2 0.020(3) 0.014(3) 0.014(3) 0.000(2) 0.000(3) -0.003(2)
N3 0.018(3) 0.010(3) 0.016(3) -0.003(2) 0.007(2) 0.001(2)
P1 0.0168(9) 0.0096(9) 0.0112(9) 0.0004(7) 0.0006(7) 0.0012(7)
Pt1 0.01658(13) 0.00888(14) 0.01179(13) 0.00013(12) 0.00141(9) 0.00048(12)

loop_
_atom_type_symbol
_atom_type_description
_atom_type_scat_dispersion_real
_atom_type_scat_dispersion_imag
_atom_type_scat_source
C C 0.0033 0.0016 'International Tables Vol C Tables 4.2.6.8 and 6.1.1.4'
H H 0.0000 0.0000 'International Tables Vol C Tables 4.2.6.8 and 6.1.1.4'
P P 0.1023 0.0942 'International Tables Vol C Tables 4.2.6.8 and 6.1.1.4'
Pt Pt -1.7033 8.3905 'International Tables Vol C Tables 4.2.6.8 and 6.1.1.4'
N N 0.0061 0.0033 'International Tables Vol C Tables 4.2.6.8 and 6.1.1.4'

loop_
_geom_angle_atom_site_label_1
_geom_angle_atom_site_label_2
_geom_angle_atom_site_label_3
_geom_angle
_geom_angle_site_symmetry_1
_geom_angle_site_symmetry_3
N2 C1 N1 116.9(6) . .
N2 C1 C8 124.9(6) . .
N1 C1 C8 118.2(6) . .
N1 C2 C3 133.0(7) . .
N1 C2 C7 106.1(6) . .
C3 C2 C7 120.9(7) . .
C4 C3 C2 117.5(7) . .
C3 C4 C5 121.8(7) . .
C6 C5 C4 121.7(7) . .
C5 C6 C7 118.2(7) . .
N2 C7 C6 129.3(7) . .
N2 C7 C2 110.7(6) . .
C6 C7 C2 120.0(7) . .
N3 C8 C12 123.0(6) . .
N3 C8 C1 114.6(6) . .
C12 C8 C1 122.4(6) . .
N3 C9 C10 122.5(7) . .
C9 C10 C11 119.7(7) . .
C12 C11 C10 118.1(7) . .
C8 C12 C11 118.9(7) . .
C14 C14 P1 174.7(9) 3_655 .
C16 C15 C20 118.3(7) . .
C16 C15 P1 123.4(6) . .
C20 C15 P1 118.3(5) . .
C17 C16 C15 121.3(7) . .
C16 C17 C18 120.2(7) . .
C19 C18 C17 119.3(7) . .
C18 C19 C20 121.1(7) . .
C19 C20 C15 119.7(7) . .
C22 C21 C26 119.2(7) . .
C22 C21 P1 123.3(5) . .
C26 C21 P1 117.5(5) . .
C21 C22 C23 120.5(7) . .
C24 C23 C22 119.6(7) . .
C23 C24 C25 120.2(7) . .
C26 C25 C24 119.8(7) . .
C25 C26 C21 120.6(7) . .
C1 N1 C2 104.1(6) . .
C1 N1 Pt1 114.3(4) . .
C2 N1 Pt1 141.4(5) . .
C1 N2 C7 102.2(6) . .
C9 N3 C8 117.8(6) . .
C9 N3 Pt1 128.0(5) . .
C8 N3 Pt1 114.1(4) . .
C14 P1 C15 103.2(3) . .
C14 P1 C21 98.7(3) . .
C15 P1 C21 105.5(3) . .
C14 P1 Pt1 115.4(2) . .
C15 P1 Pt1 117.2(2) . .
C21 P1 Pt1 114.6(2) . .
C13 Pt1 N1 92.2(3) . .
C13 Pt1 N3 170.6(2) . .
N1 Pt1 N3 78.7(2) . .
C13 Pt1 P1 86.7(2) . .
N1 Pt1 P1 176.95(16) . .
N3 Pt1 P1 102.50(16) . .

loop_
_geom_bond_atom_site_label_1
_geom_bond_atom_site_label_2
_geom_bond_distance
_geom_bond_site_symmetry_2
C1 N2 1.326(8) .
C1 N1 1.370(8) .
C1 C8 1.454(9) .
C2 N1 1.389(9) .
C2 C3 1.402(10) .
C2 C7 1.419(10) .
C3 C4 1.385(10) .
C4 C5 1.393(11) .
C5 C6 1.372(11) .
C6 C7 1.410(10) .
C7 N2 1.394(9) .
C8 N3 1.365(9) .
C8 C12 1.392(9) .
C9 N3 1.354(9) .
C9 C10 1.386(10) .
C10 C11 1.411(11) .
C11 C12 1.398(10) .
C13 Pt1 2.049(7) .
C14 C14 1.216(14) 3_655
C14 P1 1.776(7) .
C15 C16 1.385(10) .
C15 C20 1.415(10) .
C15 P1 1.803(7) .
C16 C17 1.382(10) .
C17 C18 1.384(11) .
C18 C19 1.383(11) .
C19 C20 1.383(10) .
C21 C22 1.387(10) .
C21 C26 1.402(9) .
C21 P1 1.831(7) .
C22 C23 1.398(10) .
C23 C24 1.381(11) .
C24 C25 1.403(11) .
C25 C26 1.374(10) .
N1 Pt1 2.069(5) .
N3 Pt1 2.142(6) .
P1 Pt1 2.2002(19) .
